data_7043352
loop_
_publ_author_name
'Moustafa, Mohamed E.'
'McCready, Matthew S.'
'Boyle, Paul D.'
'Puddephatt, Richard J.'

_publ_section_title
;
 Photoswitchable and pH responsive organoplatinum(ii) complexes with
 azopyridine ligands
;
_journal_name_full 'Dalton Trans.'
_journal_paper_doi 10.1039/C7DT01290J
_journal_year 2017
_chemical_formula_sum 'C21 H17 Cl F6 N5 P Pt'
_chemical_formula_weight 714.91
_space_group_crystal_system triclinic
_space_group_IT_number 2
_space_group_name_Hall '-P 1'
_space_group_name_H-M_alt 'P -1'
_symmetry_space_group_name_Hall '-P 1'
_symmetry_space_group_name_H-M 'P -1'
_atom_sites_solution_hydrogens geom
_atom_sites_solution_primary direct
_atom_sites_solution_secondary difmap
_audit_block_doi 10.5517/ccdc.csd.cc1lfnpc
_audit_creation_method SHELXL-2014/7
_audit_update_record
;
2016-04-07 deposited with the CCDC.
2017-06-01 downloaded from the CCDC.
;
_cell_angle_alpha 94.066(12)
_cell_angle_beta 92.349(10)
_cell_angle_gamma 103.502(8)
_cell_formula_units_Z 2
_cell_length_a 6.4893(19)
_cell_length_b 11.238(4)
_cell_length_c 16.296(5)
_cell_measurement_reflns_used 9828
_cell_measurement_temperature 110
_cell_measurement_theta_max 31.85
_cell_measurement_theta_min 2.51
_cell_volume 1150.6(6)
_computing_cell_refinement SAINT
_computing_data_collection Apex2
_computing_data_reduction SAINT
_computing_molecular_graphics NRCVAX
_computing_publication_material cif2tables.py
_computing_structure_refinement SHELXL-2014
_computing_structure_solution SIR92
_diffrn_ambient_temperature 110
_diffrn_detector 'CCD plate'
_diffrn_detector_type 'Bruker Apex2'
_diffrn_measured_fraction_theta_full 0.997
_diffrn_measured_fraction_theta_max 0.886
_diffrn_measurement_device '\k-geometry diffractometer'
_diffrn_measurement_device_type 'Bruker Kappa Axis Apex2'
_diffrn_measurement_method 'phi and omega scans'
_diffrn_radiation_type MoK\a
_diffrn_radiation_wavelength 0.71073
_diffrn_reflns_av_R_equivalents 0.0379
_diffrn_reflns_av_unetI/netI 0.0535
_diffrn_reflns_Laue_measured_fraction_full 0.997
_diffrn_reflns_Laue_measured_fraction_max 0.886
_diffrn_reflns_limit_h_max 10
_diffrn_reflns_limit_h_min -10
_diffrn_reflns_limit_k_max 17
_diffrn_reflns_limit_k_min -18
_diffrn_reflns_limit_l_max 26
_diffrn_reflns_limit_l_min -25
_diffrn_reflns_number 61805
_diffrn_reflns_point_group_measured_fraction_full 0.997
_diffrn_reflns_point_group_measured_fraction_max 0.886
_diffrn_reflns_theta_full 25.242
_diffrn_reflns_theta_max 36.021
_diffrn_reflns_theta_min 3.004
_diffrn_source 'sealed tube'
_exptl_absorpt_coefficient_mu 6.353
_exptl_absorpt_correction_T_max 0.7471
_exptl_absorpt_correction_T_min 0.5577
_exptl_absorpt_correction_type multi-scan
_exptl_absorpt_process_details SADABS
_exptl_crystal_colour orange
_exptl_crystal_density_diffrn 2.063
_exptl_crystal_description plate
_exptl_crystal_F_000 684
_exptl_crystal_recrystallization_method 'Re-crystallisation from solvent'
_exptl_crystal_size_max 0.234
_exptl_crystal_size_mid 0.090
_exptl_crystal_size_min 0.035
_refine_diff_density_max 2.519
_refine_diff_density_min -2.146
_refine_diff_density_rms 0.191
_refine_ls_extinction_method none
_refine_ls_goodness_of_fit_ref 1.027
_refine_ls_hydrogen_treatment constr
_refine_ls_matrix_type full
_refine_ls_number_parameters 316
_refine_ls_number_reflns 9692
_refine_ls_number_restraints 0
_refine_ls_restrained_S_all 1.027
_refine_ls_R_factor_all 0.0601
_refine_ls_R_factor_gt 0.0369
_refine_ls_shift/su_max 0.002
_refine_ls_shift/su_mean 0.000
_refine_ls_structure_factor_coef Fsqd
_refine_ls_weighting_details 'w=1/[\s^2^(Fo^2^)+(0.0317P)^2^+1.4408P] where P=(Fo^2^+2Fc^2^)/3'
_refine_ls_weighting_scheme calc
_refine_ls_wR_factor_gt 0.0650
_refine_ls_wR_factor_ref 0.0707
_reflns_Friedel_coverage 0.000
_reflns_number_gt 7719
_reflns_number_total 9692
_reflns_threshold_expression 'I > 2\s(I)'
_cod_data_source_file c7dt01290j2.cif
_cod_data_source_block 3
_cod_database_code 7043352
_shelx_shelxl_version_number 2014/7
_shelx_space_group_comment
;
The symmetry employed for this shelxl refinement is uniquely defined
by the following loop, which should always be used as a source of
symmetry information in preference to the above space-group names.
They are only intended as comments.
;
_shelx_estimated_absorpt_t_min 0.318
_shelx_estimated_absorpt_t_max 0.808

loop_
_space_group_symop_operation_xyz
'x, y, z'
'-x, -y, -z'

loop_
_atom_site_label
_atom_site_type_symbol
_atom_site_fract_x
_atom_site_fract_y
_atom_site_fract_z
_atom_site_U_iso_or_equiv
_atom_site_adp_type
_atom_site_occupancy
_atom_site_site_symmetry_order
_atom_site_calc_flag
_atom_site_refinement_flags_posn
_atom_site_refinement_flags_adp
Pt1 Pt 0.21633(2) 0.51117(2) 0.23555(2) 0.01813(4) Uani 1 1 d . .
Cl1 Cl -0.01520(12) 0.47002(8) 0.12157(5) 0.02874(16) Uani 1 1 d . .
N1 N 0.1498(4) 0.6714(2) 0.27364(16) 0.0192(5) Uani 1 1 d . .
N2 N 0.4283(4) 0.5616(2) 0.33231(16) 0.0206(5) Uani 1 1 d . .
N3 N 0.2893(4) 0.3502(2) 0.20287(16) 0.0214(5) Uani 1 1 d . .
C1 C -0.0124(5) 0.7150(3) 0.2432(2) 0.0243(6) Uani 1 1 d . .
H1 H -0.1057 0.6679 0.2001 0.029 Uiso 1 1 calc R U
C2 C -0.0451(6) 0.8263(3) 0.2734(2) 0.0289(7) Uani 1 1 d . .
H2 H -0.1612 0.8550 0.2519 0.035 Uiso 1 1 calc R U
C3 C 0.0928(6) 0.8959(3) 0.3353(2) 0.0312(7) Uani 1 1 d . .
H3 H 0.0736 0.9735 0.3559 0.037 Uiso 1 1 calc R U
C4 C 0.2591(6) 0.8515(3) 0.3669(2) 0.0278(7) Uani 1 1 d . .
H4 H 0.3552 0.8979 0.4094 0.033 Uiso 1 1 calc R U
C5 C 0.2824(5) 0.7373(3) 0.33505(19) 0.0211(6) Uani 1 1 d . .
C6 C 0.4427(5) 0.6777(3) 0.36784(19) 0.0209(6) Uani 1 1 d . .
C7 C 0.5948(5) 0.7279(3) 0.4301(2) 0.0277(7) Uani 1 1 d . .
H7 H 0.6059 0.8091 0.4537 0.033 Uiso 1 1 calc R U
C8 C 0.7320(6) 0.6596(4) 0.4585(2) 0.0323(8) Uani 1 1 d . .
H8 H 0.8375 0.6933 0.5014 0.039 Uiso 1 1 calc R U
C9 C 0.7121(6) 0.5416(4) 0.4231(2) 0.0337(8) Uani 1 1 d . .
H9 H 0.8029 0.4928 0.4419 0.040 Uiso 1 1 calc R U
C10 C 0.5607(6) 0.4959(3) 0.3608(2) 0.0287(7) Uani 1 1 d . .
H10 H 0.5485 0.4148 0.3368 0.034 Uiso 1 1 calc R U
C11 C 0.1447(6) 0.2447(3) 0.2110(2) 0.0288(7) Uani 1 1 d . .
H11 H 0.0132 0.2486 0.2334 0.035 Uiso 1 1 calc R U
C12 C 0.1812(6) 0.1316(3) 0.1881(2) 0.0310(7) Uani 1 1 d . .
H12 H 0.0766 0.0585 0.1943 0.037 Uiso 1 1 calc R U
C13 C 0.3724(6) 0.1262(3) 0.1559(2) 0.0278(7) Uani 1 1 d . .
C14 C 0.5220(5) 0.2348(4) 0.1466(2) 0.0321(8) Uani 1 1 d . .
H14 H 0.6542 0.2327 0.1242 0.039 Uiso 1 1 calc R U
C15 C 0.4754(5) 0.3455(3) 0.1702(2) 0.0272(7) Uani 1 1 d . .
H15 H 0.5762 0.4198 0.1632 0.033 Uiso 1 1 calc R U
N4 N 0.3985(5) 0.0049(3) 0.13290(19) 0.0303(6) Uani 1 1 d . .
N5 N 0.5774(5) 0.0075(3) 0.10812(18) 0.0312(6) Uani 1 1 d . .
C16 C 0.6082(5) -0.1132(3) 0.0842(2) 0.0252(6) Uani 1 1 d . .
C17 C 0.4615(6) -0.2249(3) 0.0891(2) 0.0327(8) Uani 1 1 d . .
H17 H 0.3262 -0.2271 0.1100 0.039 Uiso 1 1 calc R U
C18 C 0.5173(7) -0.3320(3) 0.0629(3) 0.0395(9) Uani 1 1 d . .
H18 H 0.4194 -0.4086 0.0661 0.047 Uiso 1 1 calc R U
C19 C 0.7141(7) -0.3295(3) 0.0320(2) 0.0350(8) Uani 1 1 d . .
H19 H 0.7495 -0.4039 0.0134 0.042 Uiso 1 1 calc R U
C20 C 0.8574(6) -0.2190(4) 0.0285(2) 0.0326(8) Uani 1 1 d . .
H20 H 0.9933 -0.2168 0.0081 0.039 Uiso 1 1 calc R U
C21 C 0.8041(6) -0.1114(3) 0.0545(2) 0.0307(7) Uani 1 1 d . .
H21 H 0.9037 -0.0352 0.0518 0.037 Uiso 1 1 calc R U
P1 P 0.73335(13) 0.15924(8) 0.38132(5) 0.02536(17) Uani 1 1 d . .
F1 F 0.9837(3) 0.17009(19) 0.38244(13) 0.0334(5) Uani 1 1 d . .
F2 F 0.7082(4) 0.0495(2) 0.44019(14) 0.0423(5) Uani 1 1 d . .
F3 F 0.7019(4) 0.0629(2) 0.30237(14) 0.0432(6) Uani 1 1 d . .
F4 F 0.7694(3) 0.25753(19) 0.46007(12) 0.0306(4) Uani 1 1 d . .
F5 F 0.7585(4) 0.2693(2) 0.32265(14) 0.0412(5) Uani 1 1 d . .
F6 F 0.4843(3) 0.1487(2) 0.38033(16) 0.0476(6) Uani 1 1 d . .

loop_
_atom_site_aniso_label
_atom_site_aniso_U_11
_atom_site_aniso_U_22
_atom_site_aniso_U_33
_atom_site_aniso_U_23
_atom_site_aniso_U_13
_atom_site_aniso_U_12
Pt1 0.01786(5) 0.01929(6) 0.01848(6) -0.00113(4) 0.00213(4) 0.00750(4)
Cl1 0.0244(3) 0.0368(4) 0.0261(4) -0.0059(3) -0.0044(3) 0.0128(3)
N1 0.0223(11) 0.0189(12) 0.0186(12) 0.0012(10) 0.0051(9) 0.0085(9)
N2 0.0242(12) 0.0174(12) 0.0206(13) -0.0014(10) -0.0011(10) 0.0072(9)
N3 0.0242(12) 0.0222(13) 0.0189(13) -0.0047(10) -0.0018(10) 0.0101(10)
C1 0.0283(15) 0.0281(16) 0.0211(15) 0.0044(12) 0.0037(12) 0.0146(12)
C2 0.0360(17) 0.0312(18) 0.0268(17) 0.0093(14) 0.0063(14) 0.0202(14)
C3 0.046(2) 0.0242(17) 0.0295(18) 0.0030(14) 0.0085(15) 0.0202(15)
C4 0.0400(18) 0.0203(15) 0.0238(17) -0.0010(12) 0.0020(14) 0.0096(13)
C5 0.0259(14) 0.0208(14) 0.0178(14) 0.0015(11) 0.0049(11) 0.0074(11)
C6 0.0240(13) 0.0222(15) 0.0167(14) -0.0001(11) 0.0039(11) 0.0064(11)
C7 0.0278(15) 0.0296(17) 0.0248(17) -0.0061(13) -0.0001(12) 0.0078(13)
C8 0.0296(16) 0.040(2) 0.0262(18) -0.0073(15) -0.0089(13) 0.0103(14)
C9 0.0356(18) 0.040(2) 0.0287(19) -0.0044(15) -0.0091(14) 0.0188(15)
C10 0.0361(17) 0.0261(17) 0.0271(17) -0.0044(13) -0.0049(13) 0.0167(14)
C11 0.0351(17) 0.0252(16) 0.0255(17) 0.0012(13) 0.0059(13) 0.0060(13)
C12 0.0405(19) 0.0239(17) 0.0282(18) 0.0013(14) 0.0035(14) 0.0066(14)
C13 0.0355(17) 0.0257(16) 0.0225(16) -0.0018(13) -0.0081(13) 0.0106(13)
C14 0.0263(15) 0.042(2) 0.0302(18) -0.0064(15) -0.0022(13) 0.0158(14)
C15 0.0221(14) 0.0291(17) 0.0303(18) -0.0057(14) -0.0006(12) 0.0088(12)
N4 0.0334(15) 0.0295(15) 0.0281(15) 0.0005(12) 0.0000(12) 0.0081(12)
N5 0.0338(15) 0.0388(17) 0.0228(15) 0.0016(12) 0.0041(12) 0.0121(13)
C16 0.0347(16) 0.0261(16) 0.0180(15) 0.0009(12) 0.0010(12) 0.0138(13)
C17 0.0322(17) 0.036(2) 0.0315(19) 0.0050(15) 0.0105(14) 0.0100(14)
C18 0.056(2) 0.0237(18) 0.038(2) 0.0053(16) 0.0111(18) 0.0059(16)
C19 0.055(2) 0.0294(18) 0.0263(18) -0.0026(14) -0.0016(16) 0.0236(17)
C20 0.0319(17) 0.044(2) 0.0259(18) -0.0015(15) 0.0000(14) 0.0196(15)
C21 0.0352(17) 0.0302(18) 0.0259(18) -0.0019(14) 0.0005(14) 0.0074(14)
P1 0.0273(4) 0.0305(4) 0.0210(4) -0.0017(3) -0.0011(3) 0.0138(3)
F1 0.0287(10) 0.0363(11) 0.0388(12) -0.0049(9) -0.0011(9) 0.0182(8)
F2 0.0587(15) 0.0316(12) 0.0348(12) 0.0053(10) -0.0002(11) 0.0069(10)
F3 0.0530(14) 0.0499(14) 0.0297(12) -0.0148(10) -0.0116(10) 0.0256(11)
F4 0.0341(10) 0.0327(11) 0.0266(10) -0.0058(8) 0.0011(8) 0.0135(8)
F5 0.0591(14) 0.0471(13) 0.0306(12) 0.0108(10) 0.0095(10) 0.0358(11)
F6 0.0273(11) 0.0658(17) 0.0486(15) -0.0117(12) -0.0020(10) 0.0147(11)

loop_
_atom_type_symbol
_atom_type_description
_atom_type_scat_dispersion_real
_atom_type_scat_dispersion_imag
_atom_type_scat_source
C C 0.0033 0.0016 'International Tables Vol C Tables 4.2.6.8 and 6.1.1.4'
H H 0.0000 0.0000 'International Tables Vol C Tables 4.2.6.8 and 6.1.1.4'
Cl Cl 0.1484 0.1585 'International Tables Vol C Tables 4.2.6.8 and 6.1.1.4'
F F 0.0171 0.0103 'International Tables Vol C Tables 4.2.6.8 and 6.1.1.4'
N N 0.0061 0.0033 'International Tables Vol C Tables 4.2.6.8 and 6.1.1.4'
P P 0.1023 0.0942 'International Tables Vol C Tables 4.2.6.8 and 6.1.1.4'
Pt Pt -1.7033 8.3905 'International Tables Vol C Tables 4.2.6.8 and 6.1.1.4'

loop_
_geom_angle_atom_site_label_1
_geom_angle_atom_site_label_2
_geom_angle_atom_site_label_3
_geom_angle
N2 Pt1 N1 80.73(10)
N2 Pt1 N3 96.69(10)
N1 Pt1 N3 177.22(10)
N2 Pt1 Cl1 175.13(8)
N1 Pt1 Cl1 96.09(8)
N3 Pt1 Cl1 86.55(8)
C5 N1 C1 119.8(3)
C5 N1 Pt1 114.68(19)
C1 N1 Pt1 125.6(2)
C10 N2 C6 119.0(3)
C10 N2 Pt1 126.3(2)
C6 N2 Pt1 114.5(2)
C11 N3 C15 119.3(3)
C11 N3 Pt1 118.9(2)
C15 N3 Pt1 121.8(2)
N1 C1 C2 121.3(3)
N1 C1 H1 119.3
C2 C1 H1 119.3
C1 C2 C3 119.4(3)
C1 C2 H2 120.3
C3 C2 H2 120.3
C2 C3 C4 119.5(3)
C2 C3 H3 120.2
C4 C3 H3 120.2
C3 C4 C5 118.6(3)
C3 C4 H4 120.7
C5 C4 H4 120.7
N1 C5 C4 121.4(3)
N1 C5 C6 115.4(3)
C4 C5 C6 123.2(3)
N2 C6 C7 120.5(3)
N2 C6 C5 114.1(3)
C7 C6 C5 125.4(3)
C6 C7 C8 119.9(3)
C6 C7 H7 120.0
C8 C7 H7 120.0
C9 C8 C7 118.7(3)
C9 C8 H8 120.6
C7 C8 H8 120.6
C10 C9 C8 119.4(3)
C10 C9 H9 120.3
C8 C9 H9 120.3
N2 C10 C9 122.3(3)
N2 C10 H10 118.8
C9 C10 H10 118.8
N3 C11 C12 122.1(3)
N3 C11 H11 118.9
C12 C11 H11 118.9
C11 C12 C13 118.8(3)
C11 C12 H12 120.6
C13 C12 H12 120.6
C12 C13 C14 119.4(3)
C12 C13 N4 115.6(3)
C14 C13 N4 125.0(3)
C15 C14 C13 119.1(3)
C15 C14 H14 120.5
C13 C14 H14 120.5
N3 C15 C14 121.3(3)
N3 C15 H15 119.4
C14 C15 H15 119.4
N5 N4 C13 111.7(3)
N4 N5 C16 113.0(3)
C21 C16 C17 120.1(3)
C21 C16 N5 113.6(3)
C17 C16 N5 126.3(3)
C18 C17 C16 118.5(3)
C18 C17 H17 120.7
C16 C17 H17 120.7
C17 C18 C19 121.1(4)
C17 C18 H18 119.4
C19 C18 H18 119.4
C20 C19 C18 119.6(3)
C20 C19 H19 120.2
C18 C19 H19 120.2
C19 C20 C21 119.9(3)
C19 C20 H20 120.0
C21 C20 H20 120.0
C16 C21 C20 120.7(3)
C16 C21 H21 119.7
C20 C21 H21 119.7
F6 P1 F3 90.74(13)
F6 P1 F2 90.13(14)
F3 P1 F2 90.11(14)
F6 P1 F5 89.85(14)
F3 P1 F5 90.05(13)
F2 P1 F5 179.83(14)
F6 P1 F1 179.86(16)
F3 P1 F1 89.39(12)
F2 P1 F1 89.92(13)
F5 P1 F1 90.11(12)
F6 P1 F4 90.20(12)
F3 P1 F4 178.87(14)
F2 P1 F4 90.51(12)
F5 P1 F4 89.32(12)
F1 P1 F4 89.67(11)

loop_
_geom_bond_atom_site_label_1
_geom_bond_atom_site_label_2
_geom_bond_distance
Pt1 N2 2.008(3)
Pt1 N1 2.010(3)
Pt1 N3 2.016(3)
Pt1 Cl1 2.2904(10)
N1 C5 1.348(4)
N1 C1 1.351(4)
N2 C10 1.346(4)
N2 C6 1.370(4)
N3 C11 1.348(4)
N3 C15 1.351(4)
C1 C2 1.377(5)
C1 H1 0.9500
C2 C3 1.385(5)
C2 H2 0.9500
C3 C4 1.386(5)
C3 H3 0.9500
C4 C5 1.393(4)
C4 H4 0.9500
C5 C6 1.466(4)
C6 C7 1.379(5)
C7 C8 1.389(5)
C7 H7 0.9500
C8 C9 1.383(5)
C8 H8 0.9500
C9 C10 1.367(5)
C9 H9 0.9500
C10 H10 0.9500
C11 C12 1.376(5)
C11 H11 0.9500
C12 C13 1.379(5)
C12 H12 0.9500
C13 C14 1.393(5)
C13 N4 1.438(5)
C14 C15 1.379(5)
C14 H14 0.9500
C15 H15 0.9500
N4 N5 1.239(4)
N5 C16 1.444(4)
C16 C21 1.376(5)
C16 C17 1.397(5)
C17 C18 1.380(5)
C17 H17 0.9500
C18 C19 1.386(6)
C18 H18 0.9500
C19 C20 1.373(6)
C19 H19 0.9500
C20 C21 1.377(5)
C20 H20 0.9500
C21 H21 0.9500
P1 F6 1.592(2)
P1 F3 1.596(2)
P1 F2 1.598(2)
P1 F5 1.599(2)
P1 F1 1.600(2)
P1 F4 1.605(2)

loop_
_geom_torsion_atom_site_label_1
_geom_torsion_atom_site_label_2
_geom_torsion_atom_site_label_3
_geom_torsion_atom_site_label_4
_geom_torsion
C5 N1 C1 C2 0.3(5)
Pt1 N1 C1 C2 -179.9(2)
N1 C1 C2 C3 1.0(5)
C1 C2 C3 C4 -1.2(5)
C2 C3 C4 C5 0.1(5)
C1 N1 C5 C4 -1.5(5)
Pt1 N1 C5 C4 178.7(2)
C1 N1 C5 C6 175.5(3)
Pt1 N1 C5 C6 -4.3(3)
C3 C4 C5 N1 1.3(5)
C3 C4 C5 C6 -175.5(3)
C10 N2 C6 C7 2.0(5)
Pt1 N2 C6 C7 -174.3(2)
C10 N2 C6 C5 -176.5(3)
Pt1 N2 C6 C5 7.2(3)
N1 C5 C6 N2 -1.9(4)
C4 C5 C6 N2 175.0(3)
N1 C5 C6 C7 179.6(3)
C4 C5 C6 C7 -3.4(5)
N2 C6 C7 C8 -1.4(5)
C5 C6 C7 C8 177.0(3)
C6 C7 C8 C9 0.0(6)
C7 C8 C9 C10 0.8(6)
C6 N2 C10 C9 -1.2(5)
Pt1 N2 C10 C9 174.6(3)
C8 C9 C10 N2 -0.2(6)
C15 N3 C11 C12 0.9(5)
Pt1 N3 C11 C12 178.3(3)
N3 C11 C12 C13 0.2(5)
C11 C12 C13 C14 -0.8(5)
C11 C12 C13 N4 -179.6(3)
C12 C13 C14 C15 0.3(5)
N4 C13 C14 C15 179.0(3)
C11 N3 C15 C14 -1.4(5)
Pt1 N3 C15 C14 -178.7(3)
C13 C14 C15 N3 0.8(5)
C12 C13 N4 N5 -177.0(3)
C14 C13 N4 N5 4.3(5)
C13 N4 N5 C16 -179.8(3)
N4 N5 C16 C21 178.3(3)
N4 N5 C16 C17 -1.8(5)
C21 C16 C17 C18 -0.6(5)
N5 C16 C17 C18 179.6(3)
C16 C17 C18 C19 -0.3(6)
C17 C18 C19 C20 1.0(6)
C18 C19 C20 C21 -0.9(6)
C17 C16 C21 C20 0.7(5)
N5 C16 C21 C20 -179.5(3)
C19 C20 C21 C16 0.1(5)
